data_4134878
loop_
_publ_author_name
'Li, Xiangyu'
'Hall, Dennis G.'

_publ_section_title
;
 Stereodivergent Asymmetric Synthesis of \a,\b-Disubstituted
 \b-Aminoalkylboronic Acid Derivatives via Group-Selective
 Protodeboronation Enabling Access to the Elusive Anti Isomer.
;
_journal_name_full 'Journal of the American Chemical Society'
_journal_paper_doi 10.1021/jacs.0c03207
_journal_year 2020
_chemical_absolute_configuration syn
_chemical_formula_moiety 'C30 H32 B N O4'
_chemical_formula_sum 'C30 H32 B N O4'
_chemical_formula_weight 481.37
_space_group_crystal_system monoclinic
_space_group_IT_number 4
_space_group_name_Hall 'P 2yb'
_space_group_name_H-M_alt 'P 1 21 1'
_atom_sites_solution_hydrogens geom
_atom_sites_solution_primary dual
_audit_creation_method SHELXL-2017/1
_cell_angle_alpha 90
_cell_angle_beta 97.5578(9)
_cell_angle_gamma 90
_cell_formula_units_Z 4
_cell_length_a 9.8361(2)
_cell_length_b 21.0549(4)
_cell_length_c 13.1959(2)
_cell_measurement_reflns_used 9839
_cell_measurement_temperature 193(2)
_cell_measurement_theta_max 73.49
_cell_measurement_theta_min 3.98
_cell_volume 2709.10(9)
_computing_cell_refinement 'Bruker SAINT'
_computing_data_collection 'Bruker APEX2'
_computing_data_reduction 'Bruker SAINT'
_computing_molecular_graphics 'Bruker SHELXTL'
_computing_publication_material 'Bruker SHELXTL'
_computing_structure_refinement 'SHELXL-2017/1 (Sheldrick, 2017)'
_computing_structure_solution 'SHELXT-2014/5 (Sheldrick 2015)'
_diffrn_ambient_temperature 193(2)
_diffrn_measured_fraction_theta_full 1.000
_diffrn_measured_fraction_theta_max 0.998
_diffrn_measurement_device_type 'Bruker APEX-II CCD'
_diffrn_measurement_method '\f and \w scans'
_diffrn_radiation_type CuK\a
_diffrn_radiation_wavelength 1.54178
_diffrn_reflns_av_R_equivalents 0.0297
_diffrn_reflns_av_unetI/netI 0.0403
_diffrn_reflns_Laue_measured_fraction_full 1.000
_diffrn_reflns_Laue_measured_fraction_max 0.998
_diffrn_reflns_limit_h_max 12
_diffrn_reflns_limit_h_min -12
_diffrn_reflns_limit_k_max 25
_diffrn_reflns_limit_k_min -26
_diffrn_reflns_limit_l_max 16
_diffrn_reflns_limit_l_min -16
_diffrn_reflns_number 19724
_diffrn_reflns_point_group_measured_fraction_full 0.990
_diffrn_reflns_point_group_measured_fraction_max 0.987
_diffrn_reflns_theta_full 67.679
_diffrn_reflns_theta_max 74.249
_diffrn_reflns_theta_min 3.378
_exptl_absorpt_coefficient_mu 0.613
_exptl_absorpt_correction_T_max 1.0000
_exptl_absorpt_correction_T_min 0.8139
_exptl_absorpt_correction_type numerical
_exptl_absorpt_process_details
; 
 SADABS 2016/2: Krause, L., Herbst-Irmer, R., Sheldrick G.M. & Stalke D., 
 J. Appl. Cryst. 48 (2015) 3-10 
;
_exptl_crystal_colour colourless
_exptl_crystal_density_diffrn 1.180
_exptl_crystal_description block
_exptl_crystal_F_000 1024
_exptl_crystal_size_max 0.308
_exptl_crystal_size_mid 0.156
_exptl_crystal_size_min 0.100
_refine_diff_density_max 0.468
_refine_diff_density_min -0.250
_refine_diff_density_rms 0.047
_refine_ls_abs_structure_details
; 
 Flack x determined using 4486 quotients [(I+)-(I-)]/[(I+)+(I-)] 
 (Parsons, Flack and Wagner, Acta Cryst. B69 (2013) 249-259). 
;
_refine_ls_abs_structure_Flack 0.02(9)
_refine_ls_extinction_method none
_refine_ls_goodness_of_fit_ref 1.040
_refine_ls_hydrogen_treatment constr
_refine_ls_matrix_type full
_refine_ls_number_parameters 764
_refine_ls_number_reflns 10891
_refine_ls_number_restraints 321
_refine_ls_restrained_S_all 1.047
_refine_ls_R_factor_all 0.0623
_refine_ls_R_factor_gt 0.0590
_refine_ls_shift/su_max 0.002
_refine_ls_shift/su_mean 0.000
_refine_ls_structure_factor_coef Fsqd
_refine_ls_weighting_details 'w=1/[\s^2^(Fo^2^)+(0.1207P)^2^+0.4383P] where P=(Fo^2^+2Fc^2^)/3'
_refine_ls_weighting_scheme calc
_refine_ls_wR_factor_gt 0.1706
_refine_ls_wR_factor_ref 0.1760
_reflns_Friedel_coverage 0.922
_reflns_Friedel_fraction_full 0.980
_reflns_Friedel_fraction_max 0.974
_reflns_number_gt 10160
_reflns_number_total 10891
_reflns_threshold_expression 'I > 2\s(I)'
_cod_data_source_file ja0c03207_si_002.cif
_cod_data_source_block dgh1917
_cod_original_sg_symbol_H-M 'P 21'
_cod_database_code 4134878
_shelx_shelxl_version_number 2017/1
_shelx_space_group_comment
; 
The symmetry employed for this shelxl refinement is uniquely defined 
by the following loop, which should always be used as a source of 
symmetry information in preference to the above space-group names. 
They are only intended as comments. 
;
_shelx_estimated_absorpt_t_min 0.834
_shelx_estimated_absorpt_t_max 0.941

loop_
_space_group_symop_operation_xyz
'x, y, z'
'-x, y+1/2, -z'

loop_
_atom_site_label
_atom_site_type_symbol
_atom_site_fract_x
_atom_site_fract_y
_atom_site_fract_z
_atom_site_U_iso_or_equiv
_atom_site_adp_type
_atom_site_occupancy
_atom_site_site_symmetry_order
_atom_site_calc_flag
_atom_site_refinement_flags_posn
_atom_site_refinement_flags_adp
_atom_site_refinement_flags_occupancy
_atom_site_disorder_assembly
_atom_site_disorder_group
O1A O 0.8626(3) 0.61554(12) 0.01189(19) 0.0509(6) Uani 1 1 d . . . . .
O2A O 0.6455(2) 0.53076(12) 0.26721(18) 0.0473(5) Uani 1 1 d . . . . .
O3A O 0.2831(3) 0.69939(14) 0.1478(2) 0.0577(7) Uani 1 1 d . . . . .
O4A O 0.4412(3) 0.74757(13) 0.0640(3) 0.0590(7) Uani 1 1 d . . . . .
N1A N 0.7276(2) 0.58621(11) 0.13490(17) 0.0328(5) Uani 1 1 d . . . . .
C1A C 0.8300(3) 0.57737(14) 0.0727(2) 0.0359(6) Uani 1 1 d . . . . .
C2A C 0.8890(3) 0.51344(14) 0.0984(2) 0.0376(6) Uani 1 1 d . . . . .
C3A C 0.9940(3) 0.48162(18) 0.0589(3) 0.0488(7) Uani 1 1 d . . . . .
H3A H 1.038642 0.499360 0.005855 0.059 Uiso 1 1 calc R U . . .
C4A C 1.0304(4) 0.42264(18) 0.1008(3) 0.0571(9) Uani 1 1 d . . . . .
H4A H 1.101205 0.399201 0.075368 0.068 Uiso 1 1 calc R U . . .
C5A C 0.9663(4) 0.39718(18) 0.1783(3) 0.0578(9) Uani 1 1 d . . . . .
H5A H 0.995084 0.356939 0.205819 0.069 Uiso 1 1 calc R U . . .
C6A C 0.8599(4) 0.42923(16) 0.2175(3) 0.0498(8) Uani 1 1 d . . . . .
H6A H 0.814672 0.411565 0.270234 0.060 Uiso 1 1 calc R U . . .
C7A C 0.8242(3) 0.48802(14) 0.1752(2) 0.0382(6) Uani 1 1 d . . . . .
C8A C 0.7201(3) 0.53455(14) 0.2018(2) 0.0357(6) Uani 1 1 d . . . . .
C9A C 0.6421(3) 0.64432(13) 0.1295(2) 0.0334(5) Uani 1 1 d . . . . .
H9A H 0.663764 0.668685 0.068601 0.040 Uiso 1 1 calc R U . . .
C10A C 0.4882(3) 0.62916(14) 0.1101(2) 0.0372(6) Uani 1 1 d . . . . .
H10A H 0.463741 0.601721 0.166885 0.045 Uiso 1 1 calc R U . . .
C11A C 0.4528(4) 0.59325(18) 0.0075(3) 0.0488(7) Uani 1 1 d . . . . .
H11A H 0.476020 0.620597 -0.048789 0.059 Uiso 1 1 calc R U . . .
H11B H 0.510161 0.554542 0.008811 0.059 Uiso 1 1 calc R U . . .
C12A C 0.3029(5) 0.5743(3) -0.0143(3) 0.0668(11) Uani 1 1 d . . . . .
H12A H 0.276267 0.554668 0.048298 0.080 Uiso 1 1 calc R U . A 1
H12B H 0.247967 0.613568 -0.027445 0.080 Uiso 1 1 calc R U . A 1
C13A C 0.2638(6) 0.5301(2) -0.1008(3) 0.0520(15) Uani 0.605(4) 1 d G . P B 1
C14A C 0.2880(6) 0.4655(2) -0.0861(3) 0.0598(15) Uani 0.605(4) 1 d G . P B 1
H14A H 0.321522 0.449844 -0.019966 0.072 Uiso 0.605(4) 1 calc R U P B 1
C15A C 0.2631(7) 0.4238(2) -0.1681(4) 0.091(3) Uani 0.605(4) 1 d G . P B 1
H15A H 0.279598 0.379636 -0.158004 0.109 Uiso 0.605(4) 1 calc R U P B 1
C16A C 0.2140(9) 0.4467(3) -0.2648(4) 0.096(3) Uani 0.605(4) 1 d G . P B 1
H16A H 0.197015 0.418181 -0.320822 0.115 Uiso 0.605(4) 1 calc R U P B 1
C17A C 0.1899(10) 0.5113(3) -0.2795(3) 0.124(5) Uani 0.605(4) 1 d G . P B 1
H17A H 0.156355 0.526933 -0.345605 0.149 Uiso 0.605(4) 1 calc R U P B 1
C18A C 0.2148(9) 0.5530(2) -0.1975(4) 0.092(4) Uani 0.605(4) 1 d G . P B 1
H18A H 0.198278 0.597142 -0.207568 0.111 Uiso 0.605(4) 1 calc R U P B 1
C13C C 0.2846(10) 0.5420(5) -0.1243(6) 0.0520(15) Uani 0.395(4) 1 d G . P B 2
C14C C 0.3736(10) 0.5006(6) -0.1645(8) 0.154(11) Uani 0.395(4) 1 d G . P B 2
H14C H 0.462366 0.492936 -0.128709 0.185 Uiso 0.395(4) 1 calc R U P B 2
C15C C 0.3328(11) 0.4703(6) -0.2571(8) 0.108(7) Uani 0.395(4) 1 d G . P B 2
H15C H 0.393580 0.441924 -0.284573 0.130 Uiso 0.395(4) 1 calc R U P B 2
C16C C 0.2029(11) 0.4814(6) -0.3095(6) 0.079(4) Uani 0.395(4) 1 d G . P B 2
H16C H 0.174977 0.460713 -0.372746 0.095 Uiso 0.395(4) 1 calc R U P B 2
C17C C 0.1139(9) 0.5229(7) -0.2693(8) 0.129(10) Uani 0.395(4) 1 d G . P B 2
H17C H 0.025158 0.530514 -0.305057 0.155 Uiso 0.395(4) 1 calc R U P B 2
C18C C 0.1548(10) 0.5532(6) -0.1767(8) 0.092(6) Uani 0.395(4) 1 d G . P B 2
H18C H 0.093942 0.581526 -0.149193 0.110 Uiso 0.395(4) 1 calc R U P B 2
C19A C 0.6836(3) 0.68647(14) 0.2220(2) 0.0361(6) Uani 1 1 d . . . . .
C20A C 0.7723(3) 0.73690(16) 0.2127(3) 0.0457(7) Uani 1 1 d . . . . .
H20A H 0.804893 0.744574 0.149126 0.055 Uiso 1 1 calc R U . . .
C21A C 0.8135(4) 0.7762(2) 0.2956(4) 0.0603(10) Uani 1 1 d . . . . .
H21A H 0.874596 0.810403 0.288887 0.072 Uiso 1 1 calc R U . . .
C22A C 0.7659(4) 0.7654(2) 0.3876(4) 0.0694(13) Uani 1 1 d . . . . .
H22A H 0.793639 0.792524 0.444093 0.083 Uiso 1 1 calc R U . . .
C23A C 0.6786(4) 0.7158(2) 0.3978(3) 0.0625(10) Uani 1 1 d . . . . .
H23A H 0.647309 0.708311 0.461920 0.075 Uiso 1 1 calc R U . . .
C24A C 0.6353(4) 0.67628(18) 0.3157(3) 0.0477(7) Uani 1 1 d . . . . .
H24A H 0.573277 0.642534 0.323046 0.057 Uiso 1 1 calc R U . . .
C25A C 0.2249(4) 0.7609(2) 0.1116(4) 0.0626(11) Uani 1 1 d . . . . .
C26A C 0.3520(4) 0.79855(19) 0.0932(4) 0.0624(10) Uani 1 1 d . . . . .
C27A C 0.1478(7) 0.7877(4) 0.1949(6) 0.106(2) Uani 1 1 d . . . . .
H27A H 0.107670 0.828868 0.172922 0.127 Uiso 1 1 calc R U . . .
H27B H 0.074625 0.758260 0.207354 0.127 Uiso 1 1 calc R U . . .
H27C H 0.211382 0.793235 0.257938 0.127 Uiso 1 1 calc R U . . .
C28A C 0.1295(6) 0.7485(3) 0.0123(6) 0.099(2) Uani 1 1 d . . . . .
H28A H 0.088716 0.788694 -0.014067 0.119 Uiso 1 1 calc R U . . .
H28B H 0.182079 0.729789 -0.038303 0.119 Uiso 1 1 calc R U . . .
H28C H 0.056641 0.719186 0.025755 0.119 Uiso 1 1 calc R U . . .
C29A C 0.3325(6) 0.8472(2) 0.0110(6) 0.0886(18) Uani 1 1 d . . . . .
H29A H 0.273048 0.881177 0.030646 0.106 Uiso 1 1 calc R U . . .
H29B H 0.421746 0.865092 0.000769 0.106 Uiso 1 1 calc R U . . .
H29C H 0.290028 0.827533 -0.052683 0.106 Uiso 1 1 calc R U . . .
C30A C 0.4290(7) 0.8285(3) 0.1899(6) 0.107(3) Uani 1 1 d . . . . .
H30A H 0.373978 0.863123 0.213091 0.129 Uiso 1 1 calc R U . . .
H30B H 0.445375 0.796297 0.243658 0.129 Uiso 1 1 calc R U . . .
H30C H 0.517007 0.845420 0.174767 0.129 Uiso 1 1 calc R U . . .
B1A B 0.4038(3) 0.69310(17) 0.1086(3) 0.0384(7) Uani 1 1 d . . . . .
O1B O 0.3444(3) 0.50438(16) 0.2160(2) 0.0656(8) Uani 1 1 d . . . . .
O2B O 0.1652(3) 0.39361(13) 0.4640(2) 0.0541(6) Uani 1 1 d . . . . .
O3B O 0.5683(4) 0.25343(17) 0.4617(3) 0.0816(11) Uani 1 1 d . . . . .
O4B O 0.6658(4) 0.31277(16) 0.3530(3) 0.0812(12) Uani 1 1 d . . . . .
N1B N 0.2897(3) 0.43932(13) 0.34499(19) 0.0385(5) Uani 1 1 d . . . . .
C1B C 0.2769(3) 0.49396(17) 0.2841(3) 0.0453(7) Uani 1 1 d . . . . .
C2B C 0.1649(4) 0.53229(15) 0.3184(3) 0.0455(7) Uani 1 1 d . . . . .
C3B C 0.1124(5) 0.59086(18) 0.2866(3) 0.0611(11) Uani 1 1 d . . . . .
H3B H 0.148491 0.614012 0.234358 0.073 Uiso 1 1 calc R U . . .
C4B C 0.0047(5) 0.61471(19) 0.3339(4) 0.0677(13) Uani 1 1 d . . . . .
H4B H -0.032680 0.655205 0.314582 0.081 Uiso 1 1 calc R U . . .
C5B C -0.0483(5) 0.5804(2) 0.4082(4) 0.0661(12) Uani 1 1 d . . . . .
H5B H -0.122364 0.597795 0.438720 0.079 Uiso 1 1 calc R U . . .
C6B C 0.0033(4) 0.5208(2) 0.4404(3) 0.0549(9) Uani 1 1 d . . . . .
H6B H -0.034018 0.497145 0.491525 0.066 Uiso 1 1 calc R U . . .
C7B C 0.1116(3) 0.49814(16) 0.3939(2) 0.0442(7) Uani 1 1 d . . . . .
C8B C 0.1872(3) 0.43715(15) 0.4088(2) 0.0392(6) Uani 1 1 d . . . . .
C9B C 0.3964(3) 0.39116(16) 0.3322(2) 0.0407(6) Uani 1 1 d . . . . .
H9B H 0.469704 0.413506 0.300152 0.049 Uiso 1 1 calc R U . . .
C10B C 0.4652(4) 0.3641(2) 0.4338(2) 0.0510(8) Uani 1 1 d D . . . .
H10B H 0.389244 0.341451 0.462288 0.061 Uiso 1 1 calc R U . B 1
C11B C 0.5222(8) 0.4082(4) 0.5182(4) 0.0544(15) Uani 0.605(4) 1 d D . P B 1
H11C H 0.451148 0.439516 0.530590 0.065 Uiso 0.605(4) 1 calc R U P B 1
H11D H 0.547145 0.383610 0.581824 0.065 Uiso 0.605(4) 1 calc R U P B 1
C12B C 0.6454(8) 0.4423(4) 0.4918(5) 0.0607(16) Uani 0.605(4) 1 d D . P B 1
H12C H 0.621156 0.467124 0.428291 0.073 Uiso 0.605(4) 1 calc R U P B 1
H12D H 0.717380 0.411277 0.480078 0.073 Uiso 0.605(4) 1 calc R U P B 1
C13B C 0.6989(6) 0.4867(3) 0.5799(3) 0.0615(16) Uani 0.605(4) 1 d G . P B 1
C14B C 0.7788(8) 0.4625(3) 0.6659(4) 0.086(3) Uani 0.605(4) 1 d G . P B 1
H14B H 0.805533 0.419102 0.667850 0.103 Uiso 0.605(4) 1 calc R U P B 1
C15B C 0.8196(9) 0.5017(4) 0.7490(4) 0.129(5) Uani 0.605(4) 1 d G . P B 1
H15B H 0.874242 0.485167 0.807837 0.155 Uiso 0.605(4) 1 calc R U P B 1
C16B C 0.7806(11) 0.5652(4) 0.7462(6) 0.139(7) Uani 0.605(4) 1 d G . P B 1
H16B H 0.808463 0.592044 0.803001 0.167 Uiso 0.605(4) 1 calc R U P B 1
C17B C 0.7007(11) 0.5895(3) 0.6601(7) 0.126(5) Uani 0.605(4) 1 d G . P B 1
H17B H 0.673973 0.632856 0.658177 0.152 Uiso 0.605(4) 1 calc R U P B 1
C18B C 0.6599(7) 0.5502(3) 0.5770(5) 0.0819(19) Uani 0.605(4) 1 d G . P B 1
H18B H 0.605262 0.566792 0.518188 0.098 Uiso 0.605(4) 1 calc R U P B 1
C11D C 0.5565(13) 0.4218(5) 0.4886(8) 0.0544(15) Uani 0.395(4) 1 d D . P B 2
H11E H 0.623867 0.402002 0.541610 0.065 Uiso 0.395(4) 1 calc R U P B 2
H11F H 0.609712 0.439227 0.436312 0.065 Uiso 0.395(4) 1 calc R U P B 2
C12D C 0.4985(12) 0.4777(7) 0.5382(12) 0.078(3) Uani 0.395(4) 1 d D . P B 2
H12E H 0.422775 0.462328 0.574365 0.093 Uiso 0.395(4) 1 calc R U P B 2
H12F H 0.457847 0.506772 0.483508 0.093 Uiso 0.395(4) 1 calc R U P B 2
C13D C 0.5969(9) 0.5162(4) 0.6141(5) 0.065(2) Uani 0.395(4) 1 d G . P B 2
C14D C 0.5923(8) 0.5090(4) 0.7183(6) 0.069(3) Uani 0.395(4) 1 d G . P B 2
H14D H 0.525455 0.482069 0.741641 0.083 Uiso 0.395(4) 1 calc R U P B 2
C15D C 0.6856(10) 0.5412(5) 0.7883(5) 0.070(3) Uani 0.395(4) 1 d G . P B 2
H15D H 0.682448 0.536299 0.859506 0.084 Uiso 0.395(4) 1 calc R U P B 2
C16D C 0.7834(10) 0.5806(6) 0.7541(7) 0.089(5) Uani 0.395(4) 1 d G . P B 2
H16D H 0.847105 0.602656 0.801945 0.106 Uiso 0.395(4) 1 calc R U P B 2
C17D C 0.7879(12) 0.5878(6) 0.6499(8) 0.099(6) Uani 0.395(4) 1 d G . P B 2
H17D H 0.854770 0.614783 0.626519 0.119 Uiso 0.395(4) 1 calc R U P B 2
C18D C 0.6947(12) 0.5556(5) 0.5799(6) 0.0819(19) Uani 0.395(4) 1 d G . P B 2
H18D H 0.697777 0.560553 0.508652 0.098 Uiso 0.395(4) 1 calc R U P B 2
C19B C 0.3384(3) 0.34066(17) 0.2574(2) 0.0420(6) Uani 1 1 d . . . . .
C20B C 0.3773(4) 0.3397(2) 0.1600(3) 0.0563(9) Uani 1 1 d . . . . .
H20B H 0.439082 0.370989 0.141374 0.068 Uiso 1 1 calc R U . . .
C21B C 0.3273(5) 0.2940(3) 0.0901(4) 0.0724(13) Uani 1 1 d . . . . .
H21B H 0.355960 0.293516 0.024063 0.087 Uiso 1 1 calc R U . . .
C22B C 0.2366(5) 0.2493(3) 0.1153(4) 0.0752(14) Uani 1 1 d . . . . .
H22B H 0.201655 0.218026 0.066959 0.090 Uiso 1 1 calc R U . . .
C23B C 0.1963(4) 0.2501(2) 0.2117(4) 0.0686(12) Uani 1 1 d . . . . .
H23B H 0.132860 0.219244 0.229100 0.082 Uiso 1 1 calc R U . . .
C24B C 0.2472(4) 0.29532(19) 0.2835(3) 0.0542(8) Uani 1 1 d . . . . .
H24B H 0.219656 0.295122 0.349848 0.065 Uiso 1 1 calc R U . . .
C25B C 0.7034(10) 0.2205(4) 0.4451(7) 0.0635(18) Uani 0.605(4) 1 d . . P B 1
C26B C 0.7149(8) 0.2451(4) 0.3375(7) 0.0581(16) Uani 0.605(4) 1 d . . P B 1
C27B C 0.685(2) 0.1499(9) 0.4511(10) 0.071(4) Uani 0.605(4) 1 d . . P B 1
H27D H 0.607544 0.136667 0.401555 0.085 Uiso 0.605(4) 1 calc R U P B 1
H27E H 0.768883 0.128639 0.435569 0.085 Uiso 0.605(4) 1 calc R U P B 1
H27F H 0.668115 0.138251 0.520179 0.085 Uiso 0.605(4) 1 calc R U P B 1
C28B C 0.8244(12) 0.2417(6) 0.5219(7) 0.085(3) Uani 0.605(4) 1 d . . P B 1
H28D H 0.835446 0.287807 0.517460 0.102 Uiso 0.605(4) 1 calc R U P B 1
H28E H 0.807341 0.230219 0.591080 0.102 Uiso 0.605(4) 1 calc R U P B 1
H28F H 0.908109 0.220607 0.506469 0.102 Uiso 0.605(4) 1 calc R U P B 1
C29B C 0.8588(17) 0.2529(10) 0.3126(15) 0.089(5) Uani 0.605(4) 1 d . . P B 1
H29D H 0.897809 0.211057 0.301514 0.107 Uiso 0.605(4) 1 calc R U P B 1
H29E H 0.857437 0.278584 0.250555 0.107 Uiso 0.605(4) 1 calc R U P B 1
H29F H 0.914867 0.274172 0.369575 0.107 Uiso 0.605(4) 1 calc R U P B 1
C30B C 0.6194(10) 0.2092(5) 0.2553(7) 0.075(2) Uani 0.605(4) 1 d . . P B 1
H30D H 0.527801 0.205898 0.276500 0.090 Uiso 0.605(4) 1 calc R U P B 1
H30E H 0.613490 0.232267 0.190411 0.090 Uiso 0.605(4) 1 calc R U P B 1
H30F H 0.655971 0.166528 0.246730 0.090 Uiso 0.605(4) 1 calc R U P B 1
C25D C 0.6432(11) 0.2129(5) 0.4018(11) 0.056(2) Uani 0.395(4) 1 d . . P B 2
C26D C 0.7618(10) 0.2599(5) 0.3912(12) 0.056(2) Uani 0.395(4) 1 d . . P B 2
C27D C 0.5623(17) 0.1839(7) 0.3139(16) 0.094(5) Uani 0.395(4) 1 d . . P B 2
H27G H 0.621578 0.157108 0.277588 0.113 Uiso 0.395(4) 1 calc R U P B 2
H27H H 0.489735 0.157767 0.336881 0.113 Uiso 0.395(4) 1 calc R U P B 2
H27I H 0.520927 0.217146 0.267827 0.113 Uiso 0.395(4) 1 calc R U P B 2
C28D C 0.687(4) 0.1608(15) 0.488(2) 0.091(8) Uani 0.395(4) 1 d . . P B 2
H28G H 0.741753 0.127699 0.459614 0.109 Uiso 0.395(4) 1 calc R U P B 2
H28H H 0.742121 0.180899 0.546266 0.109 Uiso 0.395(4) 1 calc R U P B 2
H28I H 0.605053 0.141736 0.509481 0.109 Uiso 0.395(4) 1 calc R U P B 2
C29D C 0.8626(16) 0.2710(9) 0.472(2) 0.121(7) Uani 0.395(4) 1 d . . P B 2
H29G H 0.916146 0.232194 0.487446 0.145 Uiso 0.395(4) 1 calc R U P B 2
H29H H 0.923075 0.304974 0.453534 0.145 Uiso 0.395(4) 1 calc R U P B 2
H29I H 0.820340 0.283883 0.531850 0.145 Uiso 0.395(4) 1 calc R U P B 2
C30D C 0.818(3) 0.2433(16) 0.284(3) 0.119(11) Uani 0.395(4) 1 d . . P B 2
H30G H 0.739596 0.236083 0.230546 0.143 Uiso 0.395(4) 1 calc R U P B 2
H30H H 0.872532 0.278886 0.263444 0.143 Uiso 0.395(4) 1 calc R U P B 2
H30I H 0.874510 0.204956 0.291762 0.143 Uiso 0.395(4) 1 calc R U P B 2
B1B B 0.5683(4) 0.3095(2) 0.4149(3) 0.0465(8) Uani 1 1 d . . . . .

loop_
_atom_site_aniso_label
_atom_site_aniso_U_11
_atom_site_aniso_U_22
_atom_site_aniso_U_33
_atom_site_aniso_U_23
_atom_site_aniso_U_13
_atom_site_aniso_U_12
O1A 0.0544(13) 0.0470(13) 0.0554(13) 0.0100(11) 0.0224(11) 0.0056(11)
O2A 0.0478(12) 0.0477(13) 0.0479(12) 0.0104(10) 0.0117(9) 0.0006(10)
O3A 0.0479(13) 0.0505(14) 0.0798(18) 0.0153(13) 0.0273(12) 0.0084(11)
O4A 0.0487(13) 0.0410(13) 0.0924(19) 0.0162(13) 0.0281(13) 0.0137(11)
N1A 0.0360(11) 0.0301(11) 0.0327(10) 0.0008(9) 0.0065(9) 0.0003(9)
C1A 0.0353(13) 0.0344(14) 0.0385(13) -0.0027(11) 0.0063(10) 0.0013(11)
C2A 0.0349(13) 0.0309(14) 0.0455(14) -0.0067(11) -0.0001(11) 0.0000(10)
C3A 0.0420(16) 0.0455(18) 0.0590(19) -0.0109(15) 0.0069(14) 0.0042(13)
C4A 0.0460(17) 0.0434(18) 0.078(2) -0.0195(17) -0.0055(17) 0.0117(14)
C5A 0.057(2) 0.0336(16) 0.077(2) -0.0069(16) -0.0145(18) 0.0073(15)
C6A 0.0532(18) 0.0326(16) 0.0591(19) 0.0022(14) -0.0089(15) 0.0006(13)
C7A 0.0391(14) 0.0313(14) 0.0416(14) -0.0031(11) -0.0039(11) -0.0002(11)
C8A 0.0372(13) 0.0314(13) 0.0378(13) 0.0022(11) 0.0025(10) -0.0017(11)
C9A 0.0349(13) 0.0273(12) 0.0382(13) 0.0009(10) 0.0056(10) 0.0027(10)
C10A 0.0354(14) 0.0317(14) 0.0434(14) 0.0001(11) 0.0008(11) -0.0021(11)
C11A 0.0500(18) 0.0455(18) 0.0485(16) -0.0059(14) -0.0025(14) 0.0005(14)
C12A 0.064(2) 0.074(3) 0.060(2) -0.007(2) -0.0040(18) -0.009(2)
C13A 0.054(3) 0.055(3) 0.048(3) 0.003(2) 0.009(2) -0.016(2)
C14A 0.066(4) 0.059(3) 0.054(3) -0.008(3) 0.006(3) -0.002(3)
C15A 0.124(8) 0.070(5) 0.081(4) -0.025(4) 0.017(5) -0.027(5)
C16A 0.124(8) 0.108(6) 0.058(4) -0.032(4) 0.018(4) -0.058(6)
C17A 0.194(15) 0.119(7) 0.053(4) -0.002(5) -0.010(7) -0.069(8)
C18A 0.139(9) 0.068(5) 0.061(4) 0.021(3) -0.025(5) -0.049(5)
C13C 0.054(3) 0.055(3) 0.048(3) 0.003(2) 0.009(2) -0.016(2)
C14C 0.144(13) 0.161(19) 0.132(12) -0.097(14) -0.075(10) 0.101(14)
C15C 0.119(9) 0.110(12) 0.085(8) -0.057(9) -0.024(7) 0.056(9)
C16C 0.097(8) 0.086(9) 0.050(6) -0.008(6) -0.003(5) 0.007(7)
C17C 0.089(10) 0.20(2) 0.093(11) -0.055(13) -0.018(8) 0.048(13)
C18C 0.070(6) 0.147(16) 0.057(6) -0.013(7) 0.006(5) 0.017(8)
C19A 0.0322(13) 0.0344(14) 0.0419(14) -0.0039(11) 0.0055(10) 0.0037(10)
C20A 0.0403(15) 0.0365(16) 0.0610(19) -0.0108(14) 0.0095(13) -0.0030(12)
C21A 0.0460(18) 0.050(2) 0.086(3) -0.030(2) 0.0112(17) -0.0066(15)
C22A 0.057(2) 0.075(3) 0.076(3) -0.047(2) 0.0067(19) 0.000(2)
C23A 0.063(2) 0.075(3) 0.0525(19) -0.0249(19) 0.0161(17) 0.0037(19)
C24A 0.0483(17) 0.0506(19) 0.0461(16) -0.0118(14) 0.0132(13) 0.0003(14)
C25A 0.0477(19) 0.051(2) 0.093(3) 0.013(2) 0.0226(19) 0.0130(16)
C26A 0.0484(18) 0.044(2) 0.097(3) 0.002(2) 0.0155(19) 0.0143(15)
C27A 0.096(4) 0.094(4) 0.142(6) 0.009(4) 0.069(4) 0.034(3)
C28A 0.062(3) 0.074(3) 0.148(6) 0.021(4) -0.039(3) 0.008(2)
C29A 0.072(3) 0.053(2) 0.148(5) 0.033(3) 0.040(3) 0.021(2)
C30A 0.087(4) 0.060(3) 0.163(6) -0.044(4) -0.028(4) 0.019(3)
B1A 0.0323(14) 0.0383(17) 0.0445(16) 0.0001(13) 0.0044(12) 0.0006(12)
O1B 0.0600(15) 0.0734(19) 0.0642(16) 0.0267(14) 0.0104(12) -0.0182(14)
O2B 0.0626(15) 0.0484(13) 0.0559(13) 0.0173(11) 0.0257(11) 0.0143(11)
O3B 0.093(2) 0.0621(19) 0.101(3) 0.0183(17) 0.056(2) 0.0137(17)
O4B 0.075(2) 0.0620(18) 0.118(3) 0.0389(19) 0.055(2) 0.0309(16)
N1B 0.0405(12) 0.0384(13) 0.0361(11) 0.0049(10) 0.0033(9) -0.0017(10)
C1B 0.0457(16) 0.0427(17) 0.0448(15) 0.0089(13) -0.0045(12) -0.0141(13)
C2B 0.0501(16) 0.0315(15) 0.0493(16) 0.0007(12) -0.0141(13) -0.0070(13)
C3B 0.069(2) 0.0383(18) 0.067(2) 0.0073(16) -0.0254(19) -0.0095(16)
C4B 0.072(3) 0.0360(18) 0.083(3) -0.0082(18) -0.035(2) 0.0127(17)
C5B 0.059(2) 0.053(2) 0.078(3) -0.022(2) -0.0194(19) 0.0218(18)
C6B 0.0543(19) 0.054(2) 0.0540(19) -0.0083(16) -0.0022(15) 0.0137(16)
C7B 0.0459(16) 0.0374(16) 0.0459(15) -0.0049(12) -0.0070(12) 0.0045(13)
C8B 0.0433(15) 0.0348(15) 0.0399(13) 0.0031(11) 0.0069(11) 0.0038(11)
C9B 0.0367(13) 0.0476(17) 0.0384(14) 0.0047(12) 0.0076(11) 0.0030(12)
C10B 0.0466(16) 0.069(2) 0.0377(14) 0.0045(14) 0.0059(12) 0.0144(16)
C11B 0.069(4) 0.074(4) 0.021(3) -0.001(3) 0.010(2) 0.017(3)
C12B 0.074(4) 0.061(4) 0.049(3) 0.004(3) 0.011(3) 0.000(3)
C13B 0.064(4) 0.070(4) 0.051(3) -0.001(3) 0.009(3) -0.010(3)
C14B 0.130(8) 0.070(5) 0.054(4) 0.013(3) -0.001(4) -0.026(5)
C15B 0.189(14) 0.129(8) 0.057(4) 0.013(5) -0.025(6) -0.072(9)
C16B 0.199(18) 0.122(9) 0.096(9) -0.056(8) 0.012(9) -0.067(10)
C17B 0.133(12) 0.109(9) 0.136(10) -0.063(8) 0.014(9) -0.007(8)
C18B 0.081(5) 0.077(4) 0.086(3) -0.014(3) 0.005(3) -0.011(3)
C11D 0.069(4) 0.074(4) 0.021(3) -0.001(3) 0.010(2) 0.017(3)
C12D 0.055(6) 0.076(7) 0.102(9) -0.024(7) 0.010(5) 0.010(5)
C13D 0.073(6) 0.051(5) 0.073(6) -0.006(4) 0.013(5) 0.008(4)
C14D 0.085(7) 0.058(6) 0.064(5) -0.016(5) 0.006(5) -0.005(5)
C15D 0.082(7) 0.066(7) 0.059(6) -0.017(5) 0.006(5) -0.006(5)
C16D 0.109(12) 0.086(10) 0.074(8) -0.036(7) 0.022(8) -0.026(8)
C17D 0.120(13) 0.102(12) 0.078(8) -0.021(8) 0.021(8) -0.040(11)
C18D 0.081(5) 0.077(4) 0.086(3) -0.014(3) 0.005(3) -0.011(3)
C19B 0.0351(14) 0.0477(17) 0.0436(15) -0.0016(13) 0.0060(11) 0.0080(12)
C20B 0.0541(19) 0.068(2) 0.0469(17) -0.0055(17) 0.0088(14) 0.0054(17)
C21B 0.070(3) 0.087(3) 0.060(2) -0.028(2) 0.0092(19) 0.012(2)
C22B 0.059(2) 0.078(3) 0.086(3) -0.044(3) 0.002(2) 0.011(2)
C23B 0.049(2) 0.054(2) 0.103(3) -0.017(2) 0.014(2) -0.0007(17)
C24B 0.0490(18) 0.050(2) 0.066(2) -0.0049(17) 0.0175(16) 0.0046(15)
C25B 0.068(5) 0.057(4) 0.066(4) 0.009(3) 0.010(3) 0.016(4)
C26B 0.055(4) 0.050(4) 0.072(4) 0.006(3) 0.017(3) 0.019(3)
C27B 0.079(7) 0.057(5) 0.077(8) 0.020(6) 0.007(7) 0.006(4)
C28B 0.083(6) 0.086(7) 0.077(5) -0.003(5) -0.021(4) 0.031(5)
C29B 0.068(6) 0.085(13) 0.123(11) 0.030(9) 0.046(6) 0.026(7)
C30B 0.081(5) 0.078(5) 0.065(4) -0.019(4) 0.005(4) 0.017(4)
C25D 0.040(5) 0.044(5) 0.081(7) 0.007(4) 0.005(4) 0.006(4)
C26D 0.038(4) 0.042(5) 0.090(7) 0.004(5) 0.014(5) 0.004(4)
C27D 0.082(9) 0.056(7) 0.138(13) -0.032(8) -0.006(8) 0.018(6)
C28D 0.099(15) 0.078(16) 0.103(16) 0.037(14) 0.038(14) 0.029(12)
C29D 0.058(8) 0.066(9) 0.220(19) -0.009(11) -0.052(11) 0.014(7)
C30D 0.15(3) 0.054(9) 0.18(2) -0.024(15) 0.12(2) 0.003(16)
B1B 0.0416(17) 0.056(2) 0.0408(17) 0.0028(15) 0.0008(13) 0.0020(16)

loop_
_atom_type_symbol
_atom_type_description
_atom_type_scat_dispersion_real
_atom_type_scat_dispersion_imag
_atom_type_scat_source
C C 0.0181 0.0091 'International Tables Vol C Tables 4.2.6.8 and 6.1.1.4'
H H 0.0000 0.0000 'International Tables Vol C Tables 4.2.6.8 and 6.1.1.4'
B B 0.0090 0.0039 'International Tables Vol C Tables 4.2.6.8 and 6.1.1.4'
N N 0.0311 0.0180 'International Tables Vol C Tables 4.2.6.8 and 6.1.1.4'
O O 0.0492 0.0322 'International Tables Vol C Tables 4.2.6.8 and 6.1.1.4'

loop_
_geom_angle_atom_site_label_1
_geom_angle_atom_site_label_2
_geom_angle_atom_site_label_3
_geom_angle
_geom_angle_site_symmetry_1
_geom_angle_site_symmetry_3
_geom_angle_publ_flag
B1A O3A C25A 106.5(3) . . ?
B1A O4A C26A 107.3(3) . . ?
C1A N1A C8A 111.6(2) . . ?
C1A N1A C9A 122.2(2) . . ?
C8A N1A C9A 126.2(2) . . ?
O1A C1A N1A 125.3(3) . . ?
O1A C1A C2A 128.6(3) . . ?
N1A C1A C2A 106.1(2) . . ?
C7A C2A C3A 121.9(3) . . ?
C7A C2A C1A 108.4(3) . . ?
C3A C2A C1A 129.7(3) . . ?
C4A C3A C2A 116.6(4) . . ?
C5A C4A C3A 121.7(4) . . ?
C4A C5A C6A 121.6(4) . . ?
C7A C6A C5A 116.4(4) . . ?
C2A C7A C6A 121.8(3) . . ?
C2A C7A C8A 108.5(3) . . ?
C6A C7A C8A 129.7(3) . . ?
O2A C8A N1A 125.9(3) . . ?
O2A C8A C7A 128.7(3) . . ?
N1A C8A C7A 105.4(2) . . ?
N1A C9A C19A 110.7(2) . . ?
N1A C9A C10A 112.2(2) . . ?
C19A C9A C10A 114.2(2) . . ?
C9A C10A C11A 110.5(2) . . ?
C9A C10A B1A 109.2(2) . . ?
C11A C10A B1A 110.3(3) . . ?
C12A C11A C10A 113.2(3) . . ?
C13A C12A C11A 117.2(4) . . ?
C11A C12A C13C 106.0(5) . . ?
C14A C13A C18A 120.0 . . ?
C14A C13A C12A 119.0(4) . . ?
C18A C13A C12A 120.8(4) . . ?
C15A C14A C13A 120.0 . . ?
C16A C15A C14A 120.0 . . ?
C15A C16A C17A 120.0 . . ?
C18A C17A C16A 120.0 . . ?
C17A C18A C13A 120.0 . . ?
C14C C13C C18C 120.0 . . ?
C14C C13C C12A 128.0(6) . . ?
C18C C13C C12A 111.6(6) . . ?
C15C C14C C13C 120.0 . . ?
C14C C15C C16C 120.0 . . ?
C17C C16C C15C 120.0 . . ?
C16C C17C C18C 120.0 . . ?
C17C C18C C13C 120.0 . . ?
C20A C19A C24A 119.0(3) . . ?
C20A C19A C9A 118.7(3) . . ?
C24A C19A C9A 122.2(3) . . ?
C21A C20A C19A 120.4(4) . . ?
C22A C21A C20A 120.0(4) . . ?
C23A C22A C21A 120.2(3) . . ?
C22A C23A C24A 120.7(4) . . ?
C23A C24A C19A 119.6(4) . . ?
O3A C25A C27A 107.6(4) . . ?
O3A C25A C26A 102.5(3) . . ?
C27A C25A C26A 114.8(5) . . ?
O3A C25A C28A 107.2(4) . . ?
C27A C25A C28A 111.9(5) . . ?
C26A C25A C28A 112.0(4) . . ?
O4A C26A C29A 109.6(4) . . ?
O4A C26A C25A 101.1(3) . . ?
C29A C26A C25A 116.4(4) . . ?
O4A C26A C30A 105.8(4) . . ?
C29A C26A C30A 109.0(5) . . ?
C25A C26A C30A 114.0(5) . . ?
O4A B1A O3A 112.4(3) . . ?
O4A B1A C10A 123.5(3) . . ?
O3A B1A C10A 124.1(3) . . ?
B1B O3B C25D 104.0(5) . . ?
B1B O3B C25B 106.3(4) . . ?
B1B O4B C26D 103.0(5) . . ?
B1B O4B C26B 107.3(4) . . ?
C8B N1B C1B 110.8(3) . . ?
C8B N1B C9B 128.5(2) . . ?
C1B N1B C9B 120.5(3) . . ?
O1B C1B N1B 124.1(4) . . ?
O1B C1B C2B 129.2(3) . . ?
N1B C1B C2B 106.7(3) . . ?
C3B C2B C7B 121.4(4) . . ?
C3B C2B C1B 131.0(4) . . ?
C7B C2B C1B 107.6(3) . . ?
C2B C3B C4B 117.5(4) . . ?
C5B C4B C3B 120.9(4) . . ?
C4B C5B C6B 122.1(4) . . ?
C7B C6B C5B 116.4(4) . . ?
C6B C7B C2B 121.8(3) . . ?
C6B C7B C8B 129.9(3) . . ?
C2B C7B C8B 108.3(3) . . ?
O2B C8B N1B 126.1(3) . . ?
O2B C8B C7B 127.6(3) . . ?
N1B C8B C7B 106.3(3) . . ?
N1B C9B C19B 110.0(2) . . ?
N1B C9B C10B 113.1(2) . . ?
C19B C9B C10B 113.3(3) . . ?
C11B C10B C9B 119.9(4) . . ?
C11B C10B B1B 112.5(4) . . ?
C9B C10B B1B 110.7(3) . . ?
C9B C10B C11D 105.4(5) . . ?
B1B C10B C11D 106.6(5) . . ?
C12B C11B C10B 111.2(5) . . ?
C11B C12B C13B 109.1(5) . . ?
C14B C13B C18B 120.0 . . ?
C14B C13B C12B 119.8(5) . . ?
C18B C13B C12B 120.1(5) . . ?
C13B C14B C15B 120.0 . . ?
C14B C15B C16B 120.0 . . ?
C17B C16B C15B 120.0 . . ?
C16B C17B C18B 120.0 . . ?
C17B C18B C13B 120.0 . . ?
C12D C11D C10B 124.3(10) . . ?
C11D C12D C13D 117.3(10) . . ?
C14D C13D C18D 120.0 . . ?
C14D C13D C12D 119.3(8) . . ?
C18D C13D C12D 120.6(8) . . ?
C15D C14D C13D 120.0 . . ?
C16D C15D C14D 120.0 . . ?
C15D C16D C17D 120.0 . . ?
C16D C17D C18D 120.0 . . ?
C17D C18D C13D 120.0 . . ?
C24B C19B C20B 119.2(4) . . ?
C24B C19B C9B 121.6(3) . . ?
C20B C19B C9B 119.2(3) . . ?
C21B C20B C19B 120.8(4) . . ?
C22B C21B C20B 120.2(4) . . ?
C21B C22B C23B 119.5(4) . . ?
C22B C23B C24B 121.0(4) . . ?
C19B C24B C23B 119.3(4) . . ?
C27B C25B C28B 110.0(9) . . ?
C27B C25B C26B 114.1(9) . . ?
C28B C25B C26B 111.8(9) . . ?
C27B C25B O3B 109.2(10) . . ?
C28B C25B O3B 112.7(7) . . ?
C26B C25B O3B 98.6(5) . . ?
C29B C26B O4B 104.5(10) . . ?
C29B C26B C25B 115.2(10) . . ?
O4B C26B C25B 97.4(5) . . ?
C29B C26B C30B 113.9(10) . . ?
O4B C26B C30B 112.3(6) . . ?
C25B C26B C30B 112.0(8) . . ?
O3B C25D C27D 115.1(10) . . ?
O3B C25D C26D 96.8(8) . . ?
C27D C25D C26D 122.4(14) . . ?
O3B C25D C28D 97.5(13) . . ?
C27D C25D C28D 110.2(17) . . ?
C26D C25D C28D 111.5(17) . . ?
C29D C26D O4B 119.3(11) . . ?
C29D C26D C25D 120.9(16) . . ?
O4B C26D C25D 93.2(7) . . ?
C29D C26D C30D 114.8(19) . . ?
O4B C26D C30D 97.8(15) . . ?
C25D C26D C30D 106.7(16) . . ?
O3B B1B O4B 111.8(4) . . ?
O3B B1B C10B 122.3(3) . . ?
O4B B1B C10B 125.9(4) . . ?

loop_
_geom_bond_atom_site_label_1
_geom_bond_atom_site_label_2
_geom_bond_distance
_geom_bond_site_symmetry_2
_geom_bond_publ_flag
O1A C1A 1.209(4) . ?
O2A C8A 1.206(4) . ?
O3A B1A 1.362(4) . ?
O3A C25A 1.471(5) . ?
O4A B1A 1.362(4) . ?
O4A C26A 1.470(4) . ?
N1A C1A 1.393(4) . ?
N1A C8A 1.409(4) . ?
N1A C9A 1.481(3) . ?
C1A C2A 1.487(4) . ?
C2A C7A 1.375(5) . ?
C2A C3A 1.389(4) . ?
C3A C4A 1.387(6) . ?
C4A C5A 1.379(7) . ?
C5A C6A 1.400(6) . ?
C6A C7A 1.384(4) . ?
C7A C8A 1.492(4) . ?
C9A C19A 1.520(4) . ?
C9A C10A 1.535(4) . ?
C10A C11A 1.550(4) . ?
C10A B1A 1.580(4) . ?
C11A C12A 1.517(6) . ?
C12A C13A 1.484(6) . ?
C12A C13C 1.591(8) . ?
C13A C14A 1.3900 . ?
C13A C18A 1.3900 . ?
C14A C15A 1.3900 . ?
C15A C16A 1.3900 . ?
C16A C17A 1.3900 . ?
C17A C18A 1.3900 . ?
C13C C14C 1.3900 . ?
C13C C18C 1.3900 . ?
C14C C15C 1.3900 . ?
C15C C16C 1.3900 . ?
C16C C17C 1.3900 . ?
C17C C18C 1.3900 . ?
C19A C20A 1.390(4) . ?
C19A C24A 1.398(4) . ?
C20A C21A 1.390(5) . ?
C21A C22A 1.375(7) . ?
C22A C23A 1.372(7) . ?
C23A C24A 1.388(5) . ?
C25A C27A 1.523(7) . ?
C25A C26A 1.526(6) . ?
C25A C28A 1.531(8) . ?
C26A C29A 1.487(7) . ?
C26A C30A 1.532(8) . ?
O1B C1B 1.205(5) . ?
O2B C8B 1.208(4) . ?
O3B B1B 1.333(5) . ?
O3B C25D 1.431(12) . ?
O3B C25B 1.540(9) . ?
O4B B1B 1.341(5) . ?
O4B C26D 1.503(11) . ?
O4B C26B 1.526(8) . ?
N1B C8B 1.397(4) . ?
N1B C1B 1.399(4) . ?
N1B C9B 1.485(4) . ?
C1B C2B 1.483(5) . ?
C2B C3B 1.381(5) . ?
C2B C7B 1.386(5) . ?
C3B C4B 1.393(8) . ?
C4B C5B 1.374(8) . ?
C5B C6B 1.400(6) . ?
C6B C7B 1.383(5) . ?
C7B C8B 1.484(4) . ?
C9B C19B 1.511(5) . ?
C9B C10B 1.530(4) . ?
C10B C11B 1.501(7) . ?
C10B B1B 1.574(5) . ?
C10B C11D 1.623(11) . ?
C11B C12B 1.488(10) . ?
C12B C13B 1.531(8) . ?
C13B C14B 1.3900 . ?
C13B C18B 1.3900 . ?
C14B C15B 1.3900 . ?
C15B C16B 1.3900 . ?
C16B C17B 1.3900 . ?
C17B C18B 1.3900 . ?
C11D C12D 1.496(14) . ?
C12D C13D 1.530(14) . ?
C13D C14D 1.3900 . ?
C13D C18D 1.3900 . ?
C14D C15D 1.3900 . ?
C15D C16D 1.3900 . ?
C16D C17D 1.3900 . ?
C17D C18D 1.3900 . ?
C19B C24B 1.384(5) . ?
C19B C20B 1.388(5) . ?
C20B C21B 1.380(6) . ?
C21B C22B 1.367(8) . ?
C22B C23B 1.381(7) . ?
C23B C24B 1.389(6) . ?
C25B C27B 1.50(2) . ?
C25B C28B 1.525(15) . ?
C25B C26B 1.529(11) . ?
C26B C29B 1.50(2) . ?
C26B C30B 1.537(13) . ?
C25D C27D 1.45(2) . ?
C25D C26D 1.549(15) . ?
C25D C28D 1.59(3) . ?
C26D C29D 1.38(2) . ?
C26D C30D 1.63(3) . ?

loop_
_geom_torsion_atom_site_label_1
_geom_torsion_atom_site_label_2
_geom_torsion_atom_site_label_3
_geom_torsion_atom_site_label_4
_geom_torsion
_geom_torsion_site_symmetry_1
_geom_torsion_site_symmetry_2
_geom_torsion_site_symmetry_3
_geom_torsion_site_symmetry_4
_geom_torsion_publ_flag
C8A N1A C1A O1A -176.4(3) . . . . ?
C9A N1A C1A O1A 2.5(5) . . . . ?
C8A N1A C1A C2A 2.8(3) . . . . ?
C9A N1A C1A C2A -178.4(2) . . . . ?
O1A C1A C2A C7A 177.3(3) . . . . ?
N1A C1A C2A C7A -1.8(3) . . . . ?
O1A C1A C2A C3A -0.6(5) . . . . ?
N1A C1A C2A C3A -179.8(3) . . . . ?
C7A C2A C3A C4A 0.1(5) . . . . ?
C1A C2A C3A C4A 177.8(3) . . . . ?
C2A C3A C4A C5A -0.6(5) . . . . ?
C3A C4A C5A C6A 1.0(6) . . . . ?
C4A C5A C6A C7A -0.9(5) . . . . ?
C3A C2A C7A C6A -0.1(5) . . . . ?
C1A C2A C7A C6A -178.2(3) . . . . ?
C3A C2A C7A C8A 178.4(3) . . . . ?
C1A C2A C7A C8A 0.3(3) . . . . ?
C5A C6A C7A C2A 0.5(5) . . . . ?
C5A C6A C7A C8A -177.7(3) . . . . ?
C1A N1A C8A O2A 176.3(3) . . . . ?
C9A N1A C8A O2A -2.5(5) . . . . ?
C1A N1A C8A C7A -2.6(3) . . . . ?
C9A N1A C8A C7A 178.6(2) . . . . ?
C2A C7A C8A O2A -177.5(3) . . . . ?
C6A C7A C8A O2A 0.9(5) . . . . ?
C2A C7A C8A N1A 1.3(3) . . . . ?
C6A C7A C8A N1A 179.7(3) . . . . ?
C1A N1A C9A C19A -106.4(3) . . . . ?
C8A N1A C9A C19A 72.3(3) . . . . ?
C1A N1A C9A C10A 124.7(3) . . . . ?
C8A N1A C9A C10A -56.6(3) . . . . ?
N1A C9A C10A C11A -60.1(3) . . . . ?
C19A C9A C10A C11A 173.0(3) . . . . ?
N1A C9A C10A B1A 178.4(2) . . . . ?
C19A C9A C10A B1A 51.4(3) . . . . ?
C9A C10A C11A C12A 177.6(3) . . . . ?
B1A C10A C11A C12A -61.5(4) . . . . ?
C10A C11A C12A C13A -169.4(4) . . . . ?
C10A C11A C12A C13C 176.8(5) . . . . ?
C11A C12A C13A C14A 80.0(6) . . . . ?
C11A C12A C13A C18A -94.5(5) . . . . ?
C18A C13A C14A C15A 0.0 . . . . ?
C12A C13A C14A C15A -174.5(5) . . . . ?
C13A C14A C15A C16A 0.0 . . . . ?
C14A C15A C16A C17A 0.0 . . . . ?
C15A C16A C17A C18A 0.0 . . . . ?
C16A C17A C18A C13A 0.0 . . . . ?
C14A C13A C18A C17A 0.0 . . . . ?
C12A C13A C18A C17A 174.4(5) . . . . ?
C11A C12A C13C C14C 40.4(10) . . . . ?
C11A C12A C13C C18C -147.6(7) . . . . ?
C18C C13C C14C C15C 0.0 . . . . ?
C12A C13C C14C C15C 171.4(9) . . . . ?
C13C C14C C15C C16C 0.0 . . . . ?
C14C C15C C16C C17C 0.0 . . . . ?
C15C C16C C17C C18C 0.0 . . . . ?
C16C C17C C18C C13C 0.0 . . . . ?
C14C C13C C18C C17C 0.0 . . . . ?
C12A C13C C18C C17C -172.7(8) . . . . ?
N1A C9A C19A C20A 97.5(3) . . . . ?
C10A C9A C19A C20A -134.8(3) . . . . ?
N1A C9A C19A C24A -82.7(3) . . . . ?
C10A C9A C19A C24A 45.0(4) . . . . ?
C24A C19A C20A C21A 0.7(5) . . . . ?
C9A C19A C20A C21A -179.5(3) . . . . ?
C19A C20A C21A C22A -0.4(6) . . . . ?
C20A C21A C22A C23A 0.5(7) . . . . ?
C21A C22A C23A C24A -1.0(7) . . . . ?
C22A C23A C24A C19A 1.3(6) . . . . ?
C20A C19A C24A C23A -1.2(5) . . . . ?
C9A C19A C24A C23A 179.0(3) . . . . ?
B1A O3A C25A C27A -146.9(5) . . . . ?
B1A O3A C25A C26A -25.6(4) . . . . ?
B1A O3A C25A C28A 92.5(4) . . . . ?
B1A O4A C26A C29A -150.2(4) . . . . ?
B1A O4A C26A C25A -26.8(4) . . . . ?
B1A O4A C26A C30A 92.4(5) . . . . ?
O3A C25A C26A O4A 31.1(4) . . . . ?
C27A C25A C26A O4A 147.4(5) . . . . ?
C28A C25A C26A O4A -83.6(4) . . . . ?
O3A C25A C26A C29A 149.7(4) . . . . ?
C27A C25A C26A C29A -94.0(6) . . . . ?
C28A C25A C26A C29A 35.1(6) . . . . ?
O3A C25A C26A C30A -82.0(4) . . . . ?
C27A C25A C26A C30A 34.3(6) . . . . ?
C28A C25A C26A C30A 163.3(4) . . . . ?
C26A O4A B1A O3A 11.9(4) . . . . ?
C26A O4A B1A C10A -170.6(3) . . . . ?
C25A O3A B1A O4A 9.4(4) . . . . ?
C25A O3A B1A C10A -168.1(3) . . . . ?
C9A C10A B1A O4A 40.2(4) . . . . ?
C11A C10A B1A O4A -81.5(4) . . . . ?
C9A C10A B1A O3A -142.6(3) . . . . ?
C11A C10A B1A O3A 95.8(4) . . . . ?
C8B N1B C1B O1B -172.9(3) . . . . ?
C9B N1B C1B O1B 3.6(5) . . . . ?
C8B N1B C1B C2B 5.2(3) . . . . ?
C9B N1B C1B C2B -178.3(2) . . . . ?
O1B C1B C2B C3B -3.9(6) . . . . ?
N1B C1B C2B C3B 178.1(3) . . . . ?
O1B C1B C2B C7B 175.2(3) . . . . ?
N1B C1B C2B C7B -2.8(3) . . . . ?
C7B C2B C3B C4B 0.6(5) . . . . ?
C1B C2B C3B C4B 179.7(3) . . . . ?
C2B C3B C4B C5B -1.1(5) . . . . ?
C3B C4B C5B C6B 0.6(6) . . . . ?
C4B C5B C6B C7B 0.4(6) . . . . ?
C5B C6B C7B C2B -0.9(5) . . . . ?
C5B C6B C7B C8B -178.8(3) . . . . ?
C3B C2B C7B C6B 0.3(5) . . . . ?
C1B C2B C7B C6B -178.9(3) . . . . ?
C3B C2B C7B C8B 178.7(3) . . . . ?
C1B C2B C7B C8B -0.6(3) . . . . ?
C1B N1B C8B O2B 173.9(3) . . . . ?
C9B N1B C8B O2B -2.2(5) . . . . ?
C1B N1B C8B C7B -5.5(3) . . . . ?
C9B N1B C8B C7B 178.4(3) . . . . ?
C6B C7B C8B O2B 2.4(6) . . . . ?
C2B C7B C8B O2B -175.7(3) . . . . ?
C6B C7B C8B N1B -178.2(3) . . . . ?
C2B C7B C8B N1B 3.7(3) . . . . ?
C8B N1B C9B C19B 83.5(4) . . . . ?
C1B N1B C9B C19B -92.3(3) . . . . ?
C8B N1B C9B C10B -44.4(4) . . . . ?
C1B N1B C9B C10B 139.9(3) . . . . ?
N1B C9B C10B C11B -51.0(5) . . . . ?
C19B C9B C10B C11B -177.1(4) . . . . ?
N1B C9B C10B B1B 175.4(3) . . . . ?
C19B C9B C10B B1B 49.3(4) . . . . ?
N1B C9B C10B C11D -69.7(5) . . . . ?
C19B C9B C10B C11D 164.2(5) . . . . ?
C9B C10B C11B C12B -69.4(7) . . . . ?
B1B C10B C11B C12B 63.4(7) . . . . ?
C10B C11B C12B C13B 179.8(5) . . . . ?
C11B C12B C13B C14B 80.2(7) . . . . ?
C11B C12B C13B C18B -95.3(7) . . . . ?
C18B C13B C14B C15B 0.0 . . . . ?
C12B C13B C14B C15B -175.5(6) . . . . ?
C13B C14B C15B C16B 0.0 . . . . ?
C14B C15B C16B C17B 0.0 . . . . ?
C15B C16B C17B C18B 0.0 . . . . ?
C16B C17B C18B C13B 0.0 . . . . ?
C14B C13B C18B C17B 0.0 . . . . ?
C12B C13B C18B C17B 175.5(6) . . . . ?
C9B C10B C11D C12D 74.7(12) . . . . ?
B1B C10B C11D C12D -167.6(11) . . . . ?
C10B C11D C12D C13D 161.2(10) . . . . ?
C11D C12D C13D C14D -103.9(12) . . . . ?
C11D C12D C13D C18D 72.8(15) . . . . ?
C18D C13D C14D C15D 0.0 . . . . ?
C12D C13D C14D C15D 176.7(9) . . . . ?
C13D C14D C15D C16D 0.0 . . . . ?
C14D C15D C16D C17D 0.0 . . . . ?
C15D C16D C17D C18D 0.0 . . . . ?
C16D C17D C18D C13D 0.0 . . . . ?
C14D C13D C18D C17D 0.0 . . . . ?
C12D C13D C18D C17D -176.7(9) . . . . ?
N1B C9B C19B C24B -73.5(4) . . . . ?
C10B C9B C19B C24B 54.3(4) . . . . ?
N1B C9B C19B C20B 106.5(3) . . . . ?
C10B C9B C19B C20B -125.8(3) . . . . ?
C24B C19B C20B C21B -0.7(6) . . . . ?
C9B C19B C20B C21B 179.4(4) . . . . ?
C19B C20B C21B C22B 1.0(7) . . . . ?
C20B C21B C22B C23B -0.5(8) . . . . ?
C21B C22B C23B C24B -0.4(7) . . . . ?
C20B C19B C24B C23B -0.2(6) . . . . ?
C9B C19B C24B C23B 179.7(3) . . . . ?
C22B C23B C24B C19B 0.8(7) . . . . ?
B1B O3B C25B C27B -154.4(7) . . . . ?
B1B O3B C25B C28B 83.0(8) . . . . ?
B1B O3B C25B C26B -35.0(8) . . . . ?
B1B O4B C26B C29B -154.4(9) . . . . ?
B1B O4B C26B C25B -35.8(7) . . . . ?
B1B O4B C26B C30B 81.7(7) . . . . ?
C27B C25B C26B C29B -94.6(15) . . . . ?
C28B C25B C26B C29B 31.0(13) . . . . ?
O3B C25B C26B C29B 149.8(10) . . . . ?
C27B C25B C26B O4B 155.4(10) . . . . ?
C28B C25B C26B O4B -78.9(8) . . . . ?
O3B C25B C26B O4B 39.9(7) . . . . ?
C27B C25B C26B C30B 37.7(12) . . . . ?
C28B C25B C26B C30B 163.4(7) . . . . ?
O3B C25B C26B C30B -77.8(7) . . . . ?
B1B O3B C25D C27D -85.7(12) . . . . ?
B1B O3B C25D C26D 44.9(9) . . . . ?
B1B O3B C25D C28D 157.7(16) . . . . ?
B1B O4B C26D C29D -85.1(17) . . . . ?
B1B O4B C26D C25D 43.3(9) . . . . ?
B1B O4B C26D C30D 150.6(13) . . . . ?
O3B C25D C26D C29D 75.2(14) . . . . ?
C27D C25D C26D C29D -159.3(14) . . . . ?
C28D C25D C26D C29D -26(2) . . . . ?
O3B C25D C26D O4B -52.1(10) . . . . ?
C27D C25D C26D O4B 73.5(12) . . . . ?
C28D C25D C26D O4B -152.9(13) . . . . ?
O3B C25D C26D C30D -151.2(15) . . . . ?
C27D C25D C26D C30D -25.7(19) . . . . ?
C28D C25D C26D C30D 108(2) . . . . ?
C25D O3B B1B O4B -18.0(7) . . . . ?
C25B O3B B1B O4B 13.3(6) . . . . ?
C25D O3B B1B C10B 162.6(6) . . . . ?
C25B O3B B1B C10B -166.1(5) . . . . ?
C26D O4B B1B O3B -18.6(7) . . . . ?
C26B O4B B1B O3B 14.9(6) . . . . ?
C26D O4B B1B C10B 160.7(6) . . . . ?
C26B O4B B1B C10B -165.7(5) . . . . ?
C11B C10B B1B O3B 91.7(6) . . . . ?
C9B C10B B1B O3B -131.1(4) . . . . ?
C11D C10B B1B O3B 114.7(6) . . . . ?
C11B C10B B1B O4B -87.6(6) . . . . ?
C9B C10B B1B O4B 49.6(5) . . . . ?
C11D C10B B1B O4B -64.6(6) . . . . ?
